data_2216453
loop_
_publ_author_name
'Boyle, Grant A.'
'Govender, Thavendran'
'Karpoormath, Rajshekhar'
'Kruger, Hendrik G.'

_publ_section_title
<i>exo</i>-8,<i>exo</i>-11-Diallylpentacyclo[5.4.0.0^2,6^.0^3,10^.0^5,9^]undecane-<i>endo</i>-8,<i>endo</i>-11-diol
_journal_coeditor_code FL2176
_journal_issue 12
_journal_name_full 'Acta Crystallographica Section E'
_journal_page_first o4797
_journal_page_last o4797
_journal_paper_doi 10.1107/S1600536807055699
_journal_volume 63
_journal_year 2007
_chemical_formula_iupac 'C17 H22 O2'
_chemical_formula_moiety 'C17 H22 O2'
_chemical_formula_sum 'C17 H22 O2'
_chemical_formula_weight 258.35
_chemical_name_systematic
;
<i>exo</i>-8,<i>exo</i>-11-
Diallylpentacyclo[5.4.0.0^2,6^.0^3,10^.0^5,9^]undecane-<i>endo</i>-
8,<i>endo</i>-11-diol
;
_space_group_IT_number 14
_symmetry_cell_setting monoclinic
_symmetry_space_group_name_Hall '-P 2yn'
_symmetry_space_group_name_H-M 'P 1 21/n 1'
_atom_sites_solution_hydrogens geom
_atom_sites_solution_primary direct
_atom_sites_solution_secondary difmap
_audit_creation_method SHELXL-97
_cell_angle_alpha 90.00
_cell_angle_beta 91.024(2)
_cell_angle_gamma 90.00
_cell_formula_units_Z 16
_cell_length_a 14.3516(9)
_cell_length_b 21.8695(16)
_cell_length_c 18.4990(13)
_cell_measurement_reflns_used 1020
_cell_measurement_temperature 173(2)
_cell_measurement_theta_max 27.68
_cell_measurement_theta_min 2.20
_cell_volume 5805.2(7)
_computing_cell_refinement 'SAINT-Plus (Bruker, 1999)'
_computing_data_collection 'SMART (Bruker, 1998)'
_computing_data_reduction 'SAINT-Plus (Bruker, 1999)'
_computing_molecular_graphics 'Mercury (Bruno <i>et al.</i>,  2002) and WinGX (Farrugia, 1999)'
_computing_publication_material 'SHELXTL (Bruker, 1999) and Platon (Spek, 2003)'
_computing_structure_refinement 'SHELXTL (Bruker, 1999)'
_computing_structure_solution 'SHELXTL (Bruker, 1999)'
_diffrn_ambient_temperature 173(2)
_diffrn_measured_fraction_theta_full 1.000
_diffrn_measured_fraction_theta_max 1.000
_diffrn_measurement_device_type 'Bruker SMART CCD area-detector'
_diffrn_measurement_method 'phi and omega scans'
_diffrn_radiation_monochromator graphite
_diffrn_radiation_source 'fine-focus sealed tube'
_diffrn_radiation_type MoK\a
_diffrn_radiation_wavelength 0.71073
_diffrn_reflns_av_R_equivalents 0.0419
_diffrn_reflns_av_sigmaI/netI 0.0309
_diffrn_reflns_limit_h_max 17
_diffrn_reflns_limit_h_min -17
_diffrn_reflns_limit_k_max 26
_diffrn_reflns_limit_k_min -26
_diffrn_reflns_limit_l_max 22
_diffrn_reflns_limit_l_min -22
_diffrn_reflns_number 53742
_diffrn_reflns_theta_full 26.00
_diffrn_reflns_theta_max 26.00
_diffrn_reflns_theta_min 1.70
_exptl_absorpt_coefficient_mu 0.076
_exptl_absorpt_correction_T_max 0.9777
_exptl_absorpt_correction_T_min 0.9661
_exptl_absorpt_correction_type none
_exptl_crystal_colour colourless
_exptl_crystal_density_diffrn 1.182
_exptl_crystal_density_method 'not measured'
_exptl_crystal_description block
_exptl_crystal_F_000 2240
_exptl_crystal_size_max 0.46
_exptl_crystal_size_mid 0.44
_exptl_crystal_size_min 0.30
_refine_diff_density_max 0.354
_refine_diff_density_min -0.217
_refine_ls_extinction_method none
_refine_ls_goodness_of_fit_ref 1.028
_refine_ls_hydrogen_treatment constr
_refine_ls_matrix_type full
_refine_ls_number_parameters 693
_refine_ls_number_reflns 11417
_refine_ls_number_restraints 7
_refine_ls_restrained_S_all 1.028
_refine_ls_R_factor_all 0.0661
_refine_ls_R_factor_gt 0.0426
_refine_ls_shift/su_max 0.000
_refine_ls_shift/su_mean 0.000
_refine_ls_structure_factor_coef Fsqd
_refine_ls_weighting_details 'calc w=1/[\s^2^(Fo^2^)+(0.0593P)^2^+1.1142P] where P=(Fo^2^+2Fc^2^)/3'
_refine_ls_weighting_scheme calc
_refine_ls_wR_factor_gt 0.1070
_refine_ls_wR_factor_ref 0.1194
_reflns_number_gt 8116
_reflns_number_total 11417
_reflns_threshold_expression >2sigma(I)
_cod_data_source_file fl2176.cif
_cod_data_source_block I
_cod_original_sg_symbol_H-M 'P 21/n'
_cod_database_code 2216453
_cod_database_fobs_code 2216453

loop_
_symmetry_equiv_pos_as_xyz
'x, y, z'
'-x+1/2, y+1/2, -z+1/2'
'-x, -y, -z'
'x-1/2, -y-1/2, z-1/2'

loop_
_atom_site_type_symbol
_atom_site_label
_atom_site_fract_x
_atom_site_fract_y
_atom_site_fract_z
_atom_site_U_iso_or_equiv
_atom_site_adp_type
_atom_site_calc_flag
_atom_site_refinement_flags
_atom_site_occupancy
C C1A 0.25857(12) 0.05373(7) 0.20312(9) 0.0420(4) Uani d . 1
H H1A 0.2033 0.0302 0.2200 0.050 Uiso calc R 1
C C2A 0.31333(14) 0.02285(8) 0.14167(10) 0.0535(5) Uani d . 1
H H2A 0.2879 -0.0163 0.1214 0.064 Uiso calc R 1
C C3A 0.34059(13) 0.07341(9) 0.08724(9) 0.0501(5) Uani d . 1
H H3A 0.3037 0.0739 0.0409 0.060 Uiso calc R 1
C C4A 0.44512(14) 0.06562(11) 0.07937(10) 0.0657(6) Uani d . 1
H H4A 0.4619 0.0261 0.0569 0.079 Uiso calc R 1
H H4B 0.4740 0.0999 0.0529 0.079 Uiso calc R 1
C C5A 0.46717(13) 0.06727(9) 0.15985(9) 0.0526(5) Uani d . 1
H H5A 0.5345 0.0627 0.1735 0.063 Uiso calc R 1
C C6A 0.40125(14) 0.01878(8) 0.19201(10) 0.0551(5) Uani d . 1
H H6A 0.4277 -0.0228 0.2016 0.066 Uiso calc R 1
C C7A 0.34694(12) 0.04969(7) 0.25408(9) 0.0424(4) Uani d . 1
H H7A 0.3392 0.0239 0.2982 0.051 Uiso calc R 1
C C8A 0.40031(11) 0.10874(7) 0.26620(8) 0.0351(3) Uani d . 1
C C9A 0.41959(11) 0.12656(8) 0.18731(8) 0.0374(4) Uani d . 1
H H9A 0.4608 0.1633 0.1837 0.045 Uiso calc R 1
C C10A 0.32944(10) 0.13113(7) 0.13577(8) 0.0339(3) Uani d . 1
H H10A 0.3273 0.1699 0.1072 0.041 Uiso calc R 1
C C11A 0.23627(10) 0.11662(7) 0.17202(8) 0.0319(3) Uani d . 1
C C12A 0.15349(11) 0.11328(8) 0.11796(9) 0.0410(4) Uani d . 1
H H12A 0.1657 0.0806 0.0823 0.049 Uiso calc R 1
H H12B 0.0967 0.1019 0.1444 0.049 Uiso calc R 1
C C13A 0.13569(12) 0.17177(9) 0.07846(10) 0.0497(4) Uani d . 1
H H13A 0.1202 0.2064 0.1069 0.060 Uiso calc R 1
C C14A 0.13929(13) 0.17989(11) 0.00922(12) 0.0648(6) Uani d . 1
H H14A 0.1545 0.1467 -0.0215 0.078 Uiso calc R 1
H H14B 0.1268 0.2191 -0.0109 0.078 Uiso calc R 1
C C15A 0.49009(12) 0.09675(9) 0.31095(9) 0.0505(5) Uani d . 1
H H15A 0.4729 0.0859 0.3609 0.061 Uiso calc R 1
H H15B 0.5229 0.0613 0.2901 0.061 Uiso calc R 1
C C16A 0.55496(14) 0.14986(12) 0.31359(11) 0.0681(6) Uani d . 1
H H16A 0.5304 0.1875 0.3304 0.082 Uiso calc R 1
C C17A 0.64198(18) 0.1497(2) 0.29507(15) 0.1203(12) Uani d . 1
H H17A 0.6697 0.1131 0.2779 0.144 Uiso calc R 1
H H17B 0.6778 0.1861 0.2987 0.144 Uiso calc R 1
O O1A 0.35432(8) 0.15552(5) 0.30626(6) 0.0405(3) Uani d . 1
H H1AO 0.3029 0.1637 0.2862 0.061 Uiso calc R 1
O O2A 0.21265(7) 0.16239(5) 0.22455(6) 0.0373(3) Uani d . 1
H H2AO 0.1551 0.1613 0.2319 0.056 Uiso calc R 1
C C1B 0.38981(11) 0.23611(9) 0.55991(9) 0.0459(4) Uani d . 1
H H1B 0.4510 0.2565 0.5513 0.055 Uiso calc R 1
C C2B 0.37293(12) 0.21739(9) 0.64037(9) 0.0506(5) Uani d . 1
H H2B 0.4214 0.2294 0.6771 0.061 Uiso calc R 1
C C3B 0.27001(12) 0.23261(9) 0.65731(8) 0.0454(4) Uani d . 1
H H3B 0.2605 0.2696 0.6880 0.054 Uiso calc R 1
C C4B 0.23213(13) 0.17319(9) 0.68769(9) 0.0473(4) Uani d . 1
H H4C 0.1636 0.1738 0.6927 0.057 Uiso calc R 1
H H4D 0.2625 0.1616 0.7342 0.057 Uiso calc R 1
C C5B 0.26329(11) 0.13364(8) 0.62493(8) 0.0405(4) Uani d . 1
H H5B 0.2481 0.0891 0.6287 0.049 Uiso calc R 1
C C6B 0.36840(11) 0.14925(9) 0.61815(9) 0.0485(4) Uani d . 1
H H6B 0.4142 0.1208 0.6418 0.058 Uiso calc R 1
C C7B 0.38541(11) 0.16716(8) 0.53770(9) 0.0438(4) Uani d . 1
H H7B 0.4439 0.1504 0.5167 0.053 Uiso calc R 1
C C8B 0.29515(10) 0.14653(8) 0.49981(8) 0.0357(4) Uani d . 1
C C9B 0.22428(10) 0.16651(7) 0.55653(8) 0.0323(3) Uani d . 1
H H9B 0.1594 0.1532 0.5437 0.039 Uiso calc R 1
C C10B 0.22899(10) 0.23674(7) 0.57923(8) 0.0349(3) Uani d . 1
H H10B 0.1664 0.2568 0.5775 0.042 Uiso calc R 1
C C11B 0.30421(11) 0.27498(8) 0.54116(8) 0.0394(4) Uani d . 1
C C12B 0.31634(14) 0.33953(9) 0.57364(10) 0.0566(5) Uani d . 1
H H12C 0.3426 0.3355 0.6233 0.068 Uiso calc R 1
H H12D 0.3622 0.3622 0.5446 0.068 Uiso calc R 1
C C13B 0.22825(17) 0.37659(10) 0.57679(12) 0.0675(6) Uani d U 1
H H13B 0.1819 0.3629 0.6091 0.081 Uiso calc R 1
C C14B 0.20979(18) 0.42509(12) 0.53987(14) 0.0820(7) Uani d U 1
H H14C 0.2540 0.4405 0.5069 0.098 Uiso calc R 1
H H14D 0.1519 0.4455 0.5456 0.098 Uiso calc R 1
C C15B 0.29607(13) 0.07674(8) 0.48741(9) 0.0495(4) Uani d . 1
H H15C 0.3405 0.0674 0.4486 0.059 Uiso calc R 1
H H15D 0.3193 0.0566 0.5321 0.059 Uiso calc R 1
C C16B 0.20345(15) 0.04998(9) 0.46724(11) 0.0571(5) Uani d . 1
H H16B 0.1727 0.0663 0.4256 0.069 Uiso calc R 1
C C17B 0.16096(18) 0.00624(11) 0.50152(13) 0.0790(7) Uani d . 1
H H17C 0.1891 -0.0115 0.5434 0.095 Uiso calc R 1
H H17D 0.1019 -0.0079 0.4846 0.095 Uiso calc R 1
O O1B 0.27492(8) 0.17382(5) 0.43084(5) 0.0401(3) Uani d . 1
H H1BO 0.3135 0.1614 0.4006 0.060 Uiso calc R 1
O O2B 0.28620(8) 0.28570(5) 0.46586(6) 0.0436(3) Uani d . 1
H H2BO 0.2816 0.2521 0.4441 0.065 Uiso calc R 1
C C1C 0.31199(11) 0.30260(7) 0.22762(9) 0.0370(4) Uani d . 1
H H1C 0.2809 0.2617 0.2254 0.044 Uiso calc R 1
C C2C 0.38762(11) 0.31335(7) 0.16926(9) 0.0389(4) Uani d . 1
H H2C 0.3967 0.2804 0.1326 0.047 Uiso calc R 1
C C3C 0.37583(11) 0.37968(7) 0.14083(8) 0.0355(4) Uani d . 1
H H3C 0.3467 0.3835 0.0915 0.043 Uiso calc R 1
C C4C 0.47297(11) 0.40723(8) 0.14939(8) 0.0394(4) Uani d . 1
H H4E 0.5192 0.3873 0.1181 0.047 Uiso calc R 1
H H4F 0.4735 0.4520 0.1417 0.047 Uiso calc R 1
C C5C 0.48512(10) 0.38981(7) 0.22847(8) 0.0351(3) Uani d . 1
H H5C 0.5458 0.4021 0.2515 0.042 Uiso calc R 1
C C6C 0.46367(11) 0.32025(7) 0.22991(9) 0.0393(4) Uani d . 1
H H6C 0.5178 0.2915 0.2290 0.047 Uiso calc R 1
C C7C 0.38868(11) 0.30940(7) 0.28879(9) 0.0373(4) Uani d . 1
H H7C 0.3987 0.2723 0.3196 0.045 Uiso calc R 1
C C8C 0.38856(10) 0.37025(7) 0.32953(8) 0.0345(3) Uani d . 1
C C9C 0.39680(10) 0.41497(7) 0.26564(8) 0.0308(3) Uani d . 1
H H9C 0.4046 0.4583 0.2819 0.037 Uiso calc R 1
C C10C 0.31923(10) 0.40795(7) 0.20322(8) 0.0310(3) Uani d . 1
H H10C 0.2898 0.4479 0.1896 0.037 Uiso calc R 1
C C11C 0.24658(10) 0.35721(7) 0.21652(8) 0.0333(3) Uani d . 1
C C12C 0.18180(11) 0.34537(8) 0.15082(9) 0.0396(4) Uani d . 1
H H12E 0.2200 0.3308 0.1102 0.047 Uiso calc R 1
H H12F 0.1381 0.3121 0.1632 0.047 Uiso calc R 1
C C13C 0.12672(12) 0.39926(9) 0.12588(10) 0.0496(4) Uani d . 1
H H13C 0.0935 0.4214 0.1613 0.060 Uiso calc R 1
C C14C 0.12049(16) 0.41857(11) 0.05896(13) 0.0736(6) Uani d . 1
H H14E 0.1527 0.3977 0.0220 0.088 Uiso calc R 1
H H14F 0.0837 0.4535 0.0474 0.088 Uiso calc R 1
C C15C 0.47316(11) 0.37434(8) 0.38234(9) 0.0420(4) Uani d . 1
H H15E 0.4635 0.3458 0.4230 0.050 Uiso calc R 1
H H15F 0.5298 0.3612 0.3569 0.050 Uiso calc R 1
C C16C 0.48845(13) 0.43730(9) 0.41183(9) 0.0499(4) Uani d . 1
H H16C 0.4377 0.4561 0.4355 0.060 Uiso calc R 1
C C17C 0.56609(16) 0.46872(11) 0.40773(11) 0.0704(6) Uani d . 1
H H17E 0.6185 0.4516 0.3845 0.084 Uiso calc R 1
H H17F 0.5699 0.5086 0.4280 0.084 Uiso calc R 1
O O1C 0.30795(7) 0.38156(5) 0.37316(6) 0.0392(3) Uani d . 1
H H1CO 0.3026 0.3534 0.4037 0.059 Uiso calc R 1
O O2C 0.18375(7) 0.37009(5) 0.27419(6) 0.0399(3) Uani d . 1
H H2CO 0.2144 0.3758 0.3127 0.060 Uiso calc R 1
C C1D 0.04372(10) 0.25755(7) 0.41026(8) 0.0345(3) Uani d . 1
H H1D 0.1039 0.2752 0.4288 0.041 Uiso calc R 1
C C2D -0.03138(11) 0.24616(8) 0.46895(8) 0.0391(4) Uani d . 1
H H2D -0.0160 0.2594 0.5195 0.047 Uiso calc R 1
C C3D -0.12711(10) 0.26616(8) 0.43638(8) 0.0358(4) Uani d . 1
H H3D -0.1519 0.3059 0.4547 0.043 Uiso calc R 1
C C4D -0.18904(11) 0.21091(8) 0.44816(9) 0.0415(4) Uani d . 1
H H4G -0.2499 0.2143 0.4224 0.050 Uiso calc R 1
H H4H -0.1986 0.2021 0.5000 0.050 Uiso calc R 1
C C5D -0.12407(11) 0.16530(8) 0.41293(8) 0.0376(4) Uani d . 1
H H5D -0.1462 0.1220 0.4122 0.045 Uiso calc R 1
C C6D -0.02900(11) 0.17644(8) 0.45253(9) 0.0412(4) Uani d . 1
H H6D -0.0121 0.1484 0.4934 0.049 Uiso calc R 1
C C7D 0.04582(10) 0.18720(7) 0.39365(8) 0.0367(4) Uani d . 1
H H7D 0.1072 0.1668 0.4034 0.044 Uiso calc R 1
C C8D -0.00460(10) 0.16656(7) 0.32429(8) 0.0332(3) Uani d . 1
C C9D -0.10218(10) 0.19328(7) 0.33805(8) 0.0297(3) Uani d . 1
H H9D -0.1489 0.1812 0.2999 0.036 Uiso calc R 1
C C10D -0.10411(9) 0.26464(7) 0.35473(7) 0.0283(3) Uani d . 1
H H10D -0.1518 0.2867 0.3245 0.034 Uiso calc R 1
C C11D -0.00868(10) 0.29691(7) 0.35460(7) 0.0298(3) Uani d . 1
C C12D -0.01476(11) 0.36386(7) 0.37991(8) 0.0369(4) Uani d . 1
H H12G -0.0348 0.3646 0.4308 0.044 Uiso calc R 1
H H12H 0.0480 0.3825 0.3781 0.044 Uiso calc R 1
C C13D -0.08085(12) 0.40139(7) 0.33520(9) 0.0420(4) Uani d . 1
H H13D -0.0718 0.4020 0.2845 0.050 Uiso calc R 1
C C14D -0.15018(14) 0.43346(9) 0.36021(12) 0.0627(5) Uani d . 1
H H14G -0.1616 0.4340 0.4106 0.075 Uiso calc R 1
H H14H -0.1891 0.4562 0.3279 0.075 Uiso calc R 1
C C15D -0.00550(12) 0.09609(7) 0.31926(9) 0.0427(4) Uani d . 1
H H15G 0.0582 0.0817 0.3086 0.051 Uiso calc R 1
H H15H -0.0228 0.0791 0.3668 0.051 Uiso calc R 1
C C16D -0.07127(13) 0.07206(8) 0.26284(11) 0.0504(4) Uani d . 1
H H16D -0.0644 0.0867 0.2149 0.061 Uiso calc R 1
C C17D -0.13777(15) 0.03229(10) 0.27407(13) 0.0674(6) Uani d . 1
H H17G -0.1469 0.0165 0.3212 0.081 Uiso calc R 1
H H17H -0.1768 0.0193 0.2350 0.081 Uiso calc R 1
O O1D 0.03546(7) 0.18537(5) 0.25738(6) 0.0374(3) Uani d . 1
H H1DH 0.0397 0.2237 0.2565 0.056 Uiso calc R 1
O O2D 0.03088(7) 0.29892(5) 0.28374(5) 0.0333(2) Uani d . 1
H H2DH 0.0809 0.3189 0.2854 0.050 Uiso calc R 1

loop_
_atom_site_aniso_label
_atom_site_aniso_U_11
_atom_site_aniso_U_22
_atom_site_aniso_U_33
_atom_site_aniso_U_12
_atom_site_aniso_U_13
_atom_site_aniso_U_23
C1A 0.0475(10) 0.0289(9) 0.0495(10) -0.0050(7) 0.0032(8) 0.0010(7)
C2A 0.0705(13) 0.0340(10) 0.0558(11) 0.0065(9) -0.0035(9) -0.0140(8)
C3A 0.0528(11) 0.0629(12) 0.0347(9) 0.0122(9) 0.0027(8) -0.0149(8)
C4A 0.0618(13) 0.0910(16) 0.0447(11) 0.0271(11) 0.0098(9) -0.0147(10)
C5A 0.0450(10) 0.0741(13) 0.0389(10) 0.0250(9) 0.0082(8) -0.0058(9)
C6A 0.0684(13) 0.0393(10) 0.0576(12) 0.0224(9) 0.0002(10) -0.0064(8)
C7A 0.0502(10) 0.0342(9) 0.0429(9) 0.0074(7) 0.0053(8) 0.0068(7)
C8A 0.0341(8) 0.0389(9) 0.0324(8) 0.0095(7) 0.0051(6) 0.0003(6)
C9A 0.0318(8) 0.0463(10) 0.0341(8) 0.0013(7) 0.0048(6) 0.0022(7)
C10A 0.0340(8) 0.0378(9) 0.0301(8) -0.0009(6) 0.0033(6) 0.0015(6)
C11A 0.0326(8) 0.0287(8) 0.0345(8) -0.0011(6) 0.0049(6) -0.0032(6)
C12A 0.0360(9) 0.0421(10) 0.0449(10) -0.0072(7) -0.0003(7) -0.0036(7)
C13A 0.0456(10) 0.0496(11) 0.0533(11) -0.0036(8) -0.0151(8) -0.0013(8)
C14A 0.0463(11) 0.0842(16) 0.0633(14) -0.0129(10) -0.0129(9) 0.0189(11)
C15A 0.0426(10) 0.0705(13) 0.0384(9) 0.0156(9) 0.0019(7) 0.0057(9)
C16A 0.0391(11) 0.1087(19) 0.0562(12) -0.0049(11) -0.0109(9) 0.0128(12)
C17A 0.0537(16) 0.227(4) 0.0792(19) -0.026(2) -0.0081(13) 0.012(2)
O1A 0.0371(6) 0.0484(7) 0.0360(6) 0.0068(5) 0.0019(5) -0.0095(5)
O2A 0.0319(6) 0.0383(6) 0.0419(6) 0.0051(5) 0.0052(5) -0.0073(5)
C1B 0.0264(8) 0.0744(13) 0.0367(9) -0.0121(8) -0.0031(7) 0.0049(8)
C2B 0.0352(9) 0.0844(14) 0.0319(9) -0.0128(9) -0.0103(7) 0.0031(9)
C3B 0.0442(10) 0.0635(12) 0.0284(8) -0.0100(8) 0.0006(7) -0.0078(8)
C4B 0.0445(10) 0.0703(12) 0.0272(8) -0.0055(9) 0.0011(7) 0.0013(8)
C5B 0.0366(9) 0.0545(11) 0.0304(8) 0.0013(7) -0.0007(7) 0.0048(7)
C6B 0.0315(9) 0.0766(13) 0.0371(9) 0.0068(8) -0.0069(7) 0.0136(9)
C7B 0.0263(8) 0.0686(12) 0.0365(9) 0.0116(8) 0.0013(7) 0.0075(8)
C8B 0.0324(8) 0.0476(10) 0.0271(8) 0.0103(7) 0.0014(6) 0.0030(7)
C9B 0.0245(7) 0.0430(9) 0.0295(8) 0.0009(6) -0.0008(6) -0.0016(6)
C10B 0.0282(8) 0.0474(10) 0.0292(8) -0.0005(7) 0.0003(6) -0.0061(7)
C11B 0.0371(9) 0.0515(10) 0.0297(8) -0.0082(7) -0.0012(6) -0.0026(7)
C12B 0.0664(13) 0.0575(12) 0.0459(11) -0.0232(10) -0.0003(9) -0.0077(9)
C13B 0.0830(16) 0.0487(12) 0.0714(14) -0.0128(11) 0.0196(12) -0.0141(10)
C14B 0.0846(17) 0.0701(16) 0.0918(18) -0.0071(13) 0.0192(14) -0.0087(13)
C15B 0.0551(11) 0.0537(11) 0.0397(9) 0.0205(9) 0.0055(8) 0.0016(8)
C16B 0.0738(14) 0.0411(11) 0.0560(12) 0.0115(10) -0.0091(10) -0.0091(9)
C17B 0.0952(18) 0.0629(15) 0.0789(16) -0.0129(13) 0.0045(13) -0.0125(12)
O1B 0.0411(6) 0.0536(7) 0.0256(5) 0.0090(5) 0.0014(5) -0.0004(5)
O2B 0.0486(7) 0.0493(7) 0.0330(6) -0.0022(6) -0.0007(5) 0.0022(5)
C1C 0.0388(9) 0.0298(8) 0.0426(9) -0.0092(7) 0.0085(7) -0.0043(7)
C2C 0.0404(9) 0.0331(9) 0.0435(9) -0.0043(7) 0.0110(7) -0.0114(7)
C3C 0.0358(8) 0.0369(9) 0.0341(8) -0.0075(7) 0.0090(7) -0.0053(7)
C4C 0.0338(9) 0.0429(9) 0.0418(9) -0.0067(7) 0.0117(7) -0.0032(7)
C5C 0.0290(8) 0.0357(9) 0.0408(9) -0.0031(6) 0.0071(6) -0.0022(7)
C6C 0.0348(9) 0.0336(9) 0.0499(10) 0.0018(7) 0.0088(7) -0.0042(7)
C7C 0.0380(9) 0.0311(8) 0.0431(9) -0.0028(7) 0.0054(7) 0.0030(7)
C8C 0.0300(8) 0.0369(9) 0.0368(8) -0.0030(6) 0.0062(6) -0.0005(7)
C9C 0.0286(8) 0.0293(8) 0.0345(8) -0.0029(6) 0.0036(6) -0.0035(6)
C10C 0.0298(8) 0.0300(8) 0.0332(8) -0.0037(6) 0.0042(6) -0.0040(6)
C11C 0.0312(8) 0.0357(8) 0.0333(8) -0.0085(6) 0.0083(6) -0.0053(6)
C12C 0.0369(9) 0.0441(10) 0.0380(9) -0.0150(7) 0.0074(7) -0.0077(7)
C13C 0.0390(10) 0.0538(11) 0.0557(11) -0.0145(8) -0.0091(8) -0.0055(9)
C14C 0.0665(14) 0.0749(15) 0.0788(16) -0.0224(12) -0.0188(12) 0.0181(12)
C15C 0.0385(9) 0.0496(10) 0.0379(9) -0.0025(7) 0.0008(7) 0.0037(7)
C16C 0.0520(11) 0.0593(12) 0.0382(10) -0.0080(9) -0.0069(8) -0.0034(8)
C17C 0.0778(15) 0.0756(15) 0.0574(13) -0.0296(12) -0.0084(11) -0.0037(11)
O1C 0.0380(6) 0.0465(7) 0.0334(6) -0.0042(5) 0.0096(5) 0.0005(5)
O2C 0.0313(6) 0.0547(7) 0.0339(6) -0.0067(5) 0.0075(4) -0.0067(5)
C1D 0.0253(7) 0.0494(10) 0.0286(8) -0.0036(7) -0.0039(6) 0.0022(7)
C2D 0.0378(9) 0.0548(10) 0.0247(8) -0.0031(7) 0.0006(6) 0.0042(7)
C3D 0.0319(8) 0.0438(9) 0.0320(8) -0.0007(7) 0.0080(6) 0.0003(7)
C4D 0.0361(9) 0.0510(10) 0.0380(9) -0.0029(7) 0.0112(7) 0.0063(7)
C5D 0.0331(8) 0.0399(9) 0.0401(9) -0.0028(7) 0.0048(7) 0.0092(7)
C6D 0.0389(9) 0.0516(10) 0.0329(8) 0.0012(7) -0.0016(7) 0.0143(7)
C7D 0.0261(8) 0.0475(10) 0.0364(8) 0.0056(7) -0.0027(6) 0.0088(7)
C8D 0.0267(8) 0.0377(9) 0.0351(8) 0.0039(6) 0.0021(6) 0.0043(6)
C9D 0.0223(7) 0.0344(8) 0.0325(8) -0.0007(6) -0.0009(6) 0.0025(6)
C10D 0.0222(7) 0.0337(8) 0.0289(7) 0.0006(6) 0.0010(6) 0.0023(6)
C11D 0.0247(7) 0.0397(9) 0.0250(7) -0.0039(6) 0.0019(6) -0.0006(6)
C12D 0.0356(8) 0.0420(9) 0.0332(8) -0.0097(7) 0.0028(7) -0.0044(7)
C13D 0.0475(10) 0.0333(9) 0.0451(10) -0.0076(7) 0.0019(8) -0.0007(7)
C14D 0.0665(13) 0.0493(12) 0.0724(14) 0.0122(10) 0.0050(11) -0.0003(10)
C15D 0.0392(9) 0.0383(9) 0.0506(10) 0.0091(7) 0.0040(8) 0.0033(8)
C16D 0.0541(11) 0.0391(10) 0.0581(11) 0.0048(8) 0.0018(9) -0.0064(8)
C17D 0.0648(13) 0.0561(13) 0.0812(15) -0.0085(11) 0.0015(11) -0.0156(11)
O1D 0.0332(6) 0.0427(6) 0.0365(6) 0.0024(5) 0.0079(5) -0.0003(5)
O2D 0.0277(5) 0.0444(6) 0.0280(5) -0.0063(4) 0.0049(4) 0.0023(4)

loop_
_atom_type_symbol
_atom_type_description
_atom_type_scat_dispersion_real
_atom_type_scat_dispersion_imag
_atom_type_scat_source
C C 0.0033 0.0016 'International Tables Vol C Tables 4.2.6.8 and 6.1.1.4'
H H 0.0000 0.0000 'International Tables Vol C Tables 4.2.6.8 and 6.1.1.4'
O O 0.0106 0.0060 'International Tables Vol C Tables 4.2.6.8 and 6.1.1.4'

loop_
_geom_angle_atom_site_label_1
_geom_angle_atom_site_label_2
_geom_angle_atom_site_label_3
_geom_angle
C11A C1A C2A 102.86(13)
C11A C1A C7A 116.11(13)
C2A C1A C7A 90.06(13)
C11A C1A H1A 114.9
C2A C1A H1A 114.9
C7A C1A H1A 114.9
C1A C2A C3A 107.64(14)
C1A C2A C6A 90.13(13)
C3A C2A C6A 102.59(15)
C1A C2A H2A 117.5
C3A C2A H2A 117.5
C6A C2A H2A 117.5
C4A C3A C2A 104.08(16)
C4A C3A C10A 104.94(15)
C2A C3A C10A 100.01(12)
C4A C3A H3A 115.3
C2A C3A H3A 115.3
C10A C3A H3A 115.3
C5A C4A C3A 95.29(14)
C5A C4A H4A 112.7
C3A C4A H4A 112.7
C5A C4A H4B 112.7
C3A C4A H4B 112.7
H4A C4A H4B 110.2
C4A C5A C6A 104.06(17)
C4A C5A C9A 104.80(15)
C6A C5A C9A 99.84(13)
C4A C5A H5A 115.4
C6A C5A H5A 115.4
C9A C5A H5A 115.4
C5A C6A C7A 107.72(14)
C5A C6A C2A 103.02(15)
C7A C6A C2A 90.30(13)
C5A C6A H6A 117.3
C7A C6A H6A 117.3
C2A C6A H6A 117.3
C8A C7A C6A 102.77(14)
C8A C7A C1A 116.20(13)
C6A C7A C1A 89.50(13)
C8A C7A H7A 115.0
C6A C7A H7A 115.0
C1A C7A H7A 115.0
O1A C8A C7A 116.67(13)
O1A C8A C9A 113.71(12)
C7A C8A C9A 100.04(13)
O1A C8A C15A 103.43(12)
C7A C8A C15A 110.47(14)
C9A C8A C15A 112.90(13)
C8A C9A C5A 100.71(13)
C8A C9A C10A 115.10(12)
C5A C9A C10A 102.29(13)
C8A C9A H9A 112.6
C5A C9A H9A 112.6
C10A C9A H9A 112.6
C11A C10A C3A 100.54(12)
C11A C10A C9A 115.33(12)
C3A C10A C9A 101.70(12)
C11A C10A H10A 112.7
C3A C10A H10A 112.7
C9A C10A H10A 112.7
O2A C11A C1A 115.05(12)
O2A C11A C10A 111.56(12)
C1A C11A C10A 99.93(12)
O2A C11A C12A 106.43(12)
C1A C11A C12A 110.91(12)
C10A C11A C12A 113.12(12)
C13A C12A C11A 113.59(13)
C13A C12A H12A 108.8
C11A C12A H12A 108.8
C13A C12A H12B 108.8
C11A C12A H12B 108.8
H12A C12A H12B 107.7
C14A C13A C12A 126.30(19)
C14A C13A H13A 116.8
C12A C13A H13A 116.8
C13A C14A H14A 120.0
C13A C14A H14B 120.0
H14A C14A H14B 120.0
C16A C15A C8A 113.66(16)
C16A C15A H15A 108.8
C8A C15A H15A 108.8
C16A C15A H15B 108.8
C8A C15A H15B 108.8
H15A C15A H15B 107.7
C17A C16A C15A 126.3(3)
C17A C16A H16A 116.9
C15A C16A H16A 116.9
C16A C17A H17A 120.0
C16A C17A H17B 120.0
H17A C17A H17B 120.0
C8A O1A H1AO 109.5
C11A O2A H2AO 109.5
C11B C1B C7B 116.61(13)
C11B C1B C2B 102.92(13)
C7B C1B C2B 89.51(14)
C11B C1B H1B 114.8
C7B C1B H1B 114.8
C2B C1B H1B 114.8
C6B C2B C3B 102.99(14)
C6B C2B C1B 90.33(13)
C3B C2B C1B 107.45(13)
C6B C2B H2B 117.4
C3B C2B H2B 117.4
C1B C2B H2B 117.4
C4B C3B C2B 103.84(15)
C4B C3B C10B 105.16(13)
C2B C3B C10B 99.85(12)
C4B C3B H3B 115.4
C2B C3B H3B 115.4
C10B C3B H3B 115.4
C3B C4B C5B 95.27(13)
C3B C4B H4C 112.7
C5B C4B H4C 112.7
C3B C4B H4D 112.7
C5B C4B H4D 112.7
H4C C4B H4D 110.2
C4B C5B C9B 104.62(13)
C4B C5B C6B 103.63(14)
C9B C5B C6B 99.73(12)
C4B C5B H5B 115.6
C9B C5B H5B 115.6
C6B C5B H5B 115.6
C2B C6B C5B 103.09(14)
C2B C6B C7B 90.29(14)
C5B C6B C7B 107.49(12)
C2B C6B H6B 117.4
C5B C6B H6B 117.4
C7B C6B H6B 117.4
C8B C7B C6B 102.54(13)
C8B C7B C1B 115.77(13)
C6B C7B C1B 89.87(13)
C8B C7B H7B 115.1
C6B C7B H7B 115.1
C1B C7B H7B 115.1
O1B C8B C7B 116.19(13)
O1B C8B C9B 111.29(12)
C7B C8B C9B 99.69(12)
O1B C8B C15B 106.35(12)
C7B C8B C15B 110.51(13)
C9B C8B C15B 112.95(13)
C8B C9B C5B 101.04(12)
C8B C9B C10B 115.36(12)
C5B C9B C10B 102.64(12)
C8B C9B H9B 112.3
C5B C9B H9B 112.3
C10B C9B H9B 112.3
C11B C10B C3B 101.48(12)
C11B C10B C9B 115.36(12)
C3B C10B C9B 101.70(13)
C11B C10B H10B 112.4
C3B C10B H10B 112.4
C9B C10B H10B 112.4
O2B C11B C1B 116.25(13)
O2B C11B C12B 104.25(14)
C1B C11B C12B 109.61(14)
O2B C11B C10B 114.63(12)
C1B C11B C10B 99.26(13)
C12B C11B C10B 113.12(13)
C13B C12B C11B 114.78(15)
C13B C12B H12C 108.6
C11B C12B H12C 108.6
C13B C12B H12D 108.6
C11B C12B H12D 108.6
H12C C12B H12D 107.5
C14B C13B C12B 126.1(2)
C14B C13B H13B 117.0
C12B C13B H13B 117.0
C13B C14B H14C 120.0
C13B C14B H14D 120.0
H14C C14B H14D 120.0
C16B C15B C8B 114.50(14)
C16B C15B H15C 108.6
C8B C15B H15C 108.6
C16B C15B H15D 108.6
C8B C15B H15D 108.6
H15C C15B H15D 107.6
C17B C16B C15B 126.0(2)
C17B C16B H16B 117.0
C15B C16B H16B 117.0
C16B C17B H17C 120.0
C16B C17B H17D 120.0
H17C C17B H17D 120.0
C8B O1B H1BO 109.5
C11B O2B H2BO 109.5
C11C C1C C2C 102.82(12)
C11C C1C C7C 116.28(12)
C2C C1C C7C 89.84(12)
C11C C1C H1C 114.9
C2C C1C H1C 114.9
C7C C1C H1C 114.9
C3C C2C C6C 102.96(12)
C3C C2C C1C 107.58(12)
C6C C2C C1C 90.19(12)
C3C C2C H2C 117.4
C6C C2C H2C 117.4
C1C C2C H2C 117.4
C4C C3C C2C 103.91(13)
C4C C3C C10C 104.79(12)
C2C C3C C10C 100.12(12)
C4C C3C H3C 115.4
C2C C3C H3C 115.4
C10C C3C H3C 115.4
C5C C4C C3C 95.16(12)
C5C C4C H4E 112.7
C3C C4C H4E 112.7
C5C C4C H4F 112.7
C3C C4C H4F 112.7
H4E C4C H4F 110.2
C4C C5C C6C 104.06(13)
C4C C5C C9C 104.89(12)
C6C C5C C9C 100.12(11)
C4C C5C H5C 115.3
C6C C5C H5C 115.3
C9C C5C H5C 115.3
C5C C6C C2C 102.66(13)
C5C C6C C7C 107.46(12)
C2C C6C C7C 90.28(12)
C5C C6C H6C 117.5
C2C C6C H6C 117.5
C7C C6C H6C 117.5
C8C C7C C6C 102.60(12)
C8C C7C C1C 115.48(13)
C6C C7C C1C 89.69(12)
C8C C7C H7C 115.2
C6C C7C H7C 115.2
C1C C7C H7C 115.2
O1C C8C C7C 115.62(12)
O1C C8C C9C 113.18(12)
C7C C8C C9C 100.00(12)
O1C C8C C15C 105.35(12)
C7C C8C C15C 110.71(13)
C9C C8C C15C 112.19(12)
C8C C9C C5C 100.91(12)
C8C C9C C10C 115.58(12)
C5C C9C C10C 102.10(11)
C8C C9C H9C 112.4
C5C C9C H9C 112.4
C10C C9C H9C 112.4
C11C C10C C3C 101.31(11)
C11C C10C C9C 114.67(12)
C3C C10C C9C 102.05(11)
C11C C10C H10C 112.6
C3C C10C H10C 112.6
C9C C10C H10C 112.6
O2C C11C C1C 116.41(12)
O2C C11C C12C 103.95(12)
C1C C11C C12C 109.58(12)
O2C C11C C10C 114.31(12)
C1C C11C C10C 99.65(12)
C12C C11C C10C 113.26(12)
C13C C12C C11C 114.94(13)
C13C C12C H12E 108.5
C11C C12C H12E 108.5
C13C C12C H12F 108.5
C11C C12C H12F 108.5
H12E C12C H12F 107.5
C14C C13C C12C 125.1(2)
C14C C13C H13C 117.4
C12C C13C H13C 117.4
C13C C14C H14E 120.0
C13C C14C H14F 120.0
H14E C14C H14F 120.0
C16C C15C C8C 113.07(14)
C16C C15C H15E 109.0
C8C C15C H15E 109.0
C16C C15C H15F 109.0
C8C C15C H15F 109.0
H15E C15C H15F 107.8
C17C C16C C15C 125.5(2)
C17C C16C H16C 117.3
C15C C16C H16C 117.3
C16C C17C H17E 120.0
C16C C17C H17F 120.0
H17E C17C H17F 120.0
C8C O1C H1CO 109.5
C11C O2C H2CO 109.5
C11D C1D C2D 102.74(12)
C11D C1D C7D 115.53(12)
C2D C1D C7D 89.75(12)
C11D C1D H1D 115.1
C2D C1D H1D 115.1
C7D C1D H1D 115.1
C3D C2D C6D 102.87(13)
C3D C2D C1D 107.55(12)
C6D C2D C1D 90.16(12)
C3D C2D H2D 117.4
C6D C2D H2D 117.4
C1D C2D H2D 117.4
C4D C3D C10D 104.94(12)
C4D C3D C2D 103.66(13)
C10D C3D C2D 99.76(11)
C4D C3D H3D 115.5
C10D C3D H3D 115.5
C2D C3D H3D 115.5
C3D C4D C5D 95.48(12)
C3D C4D H4G 112.6
C5D C4D H4G 112.6
C3D C4D H4H 112.6
C5D C4D H4H 112.6
H4G C4D H4H 110.1
C4D C5D C9D 105.04(12)
C4D C5D C6D 103.58(13)
C9D C5D C6D 99.71(11)
C4D C5D H5D 115.5
C9D C5D H5D 115.5
C6D C5D H5D 115.5
C2D C6D C5D 102.90(13)
C2D C6D C7D 90.35(12)
C5D C6D C7D 107.66(12)
C2D C6D H6D 117.3
C5D C6D H6D 117.3
C7D C6D H6D 117.3
C8D C7D C6D 102.69(12)
C8D C7D C1D 116.29(12)
C6D C7D C1D 89.73(12)
C8D C7D H7D 114.9
C6D C7D H7D 114.9
C1D C7D H7D 114.9
O1D C8D C7D 116.63(12)
O1D C8D C9D 114.38(12)
C7D C8D C9D 99.61(12)
O1D C8D C15D 103.73(12)
C7D C8D C15D 110.38(12)
C9D C8D C15D 112.42(12)
C8D C9D C5D 101.35(11)
C8D C9D C10D 115.00(11)
C5D C9D C10D 102.07(11)
C8D C9D H9D 112.5
C5D C9D H9D 112.5
C10D C9D H9D 112.5
C11D C10D C3D 101.31(11)
C11D C10D C9D 115.49(11)
C3D C10D C9D 102.39(11)
C11D C10D H10D 112.2
C3D C10D H10D 112.2
C9D C10D H10D 112.2
O2D C11D C1D 115.68(12)
O2D C11D C12D 105.87(11)
C1D C11D C12D 111.12(12)
O2D C11D C10D 112.37(11)
C1D C11D C10D 99.64(11)
C12D C11D C10D 112.32(12)
C13D C12D C11D 113.14(13)
C13D C12D H12G 109.0
C11D C12D H12G 109.0
C13D C12D H12H 109.0
C11D C12D H12H 109.0
H12G C12D H12H 107.8
C14D C13D C12D 125.33(17)
C14D C13D H13D 117.3
C12D C13D H13D 117.3
C13D C14D H14G 120.0
C13D C14D H14H 120.0
H14G C14D H14H 120.0
C16D C15D C8D 113.49(14)
C16D C15D H15G 108.9
C8D C15D H15G 108.9
C16D C15D H15H 108.9
C8D C15D H15H 108.9
H15G C15D H15H 107.7
C17D C16D C15D 125.23(19)
C17D C16D H16D 117.4
C15D C16D H16D 117.4
C16D C17D H17G 120.0
C16D C17D H17H 120.0
H17G C17D H17H 120.0
C8D O1D H1DH 109.5
C11D O2D H2DH 109.5

loop_
_geom_bond_atom_site_label_1
_geom_bond_atom_site_label_2
_geom_bond_distance
C1A C11A 1.523(2)
C1A C2A 1.549(2)
C1A C7A 1.569(2)
C1A H1A 1.0000
C2A C3A 1.550(3)
C2A C6A 1.557(3)
C2A H2A 1.0000
C3A C4A 1.519(3)
C3A C10A 1.559(2)
C3A H3A 1.0000
C4A C5A 1.517(3)
C4A H4A 0.9900
C4A H4B 0.9900
C5A C6A 1.547(3)
C5A C9A 1.555(2)
C5A H5A 1.0000
C6A C7A 1.554(2)
C6A H6A 1.0000
C7A C8A 1.516(2)
C7A H7A 1.0000
C8A O1A 1.4314(18)
C8A C9A 1.540(2)
C8A C15A 1.542(2)
C9A C10A 1.597(2)
C9A H9A 1.0000
C10A C11A 1.540(2)
C10A H10A 1.0000
C11A O2A 1.4398(17)
C11A C12A 1.541(2)
C12A C13A 1.493(2)
C12A H12A 0.9900
C12A H12B 0.9900
C13A C14A 1.295(3)
C13A H13A 0.9500
C14A H14A 0.9500
C14A H14B 0.9500
C15A C16A 1.489(3)
C15A H15A 0.9900
C15A H15B 0.9900
C16A C17A 1.301(3)
C16A H16A 0.9500
C17A H17A 0.9500
C17A H17B 0.9500
O1A H1AO 0.8400
O2A H2AO 0.8400
C1B C11B 1.529(2)
C1B C7B 1.564(3)
C1B C2B 1.567(2)
C1B H1B 1.0000
C2B C6B 1.547(3)
C2B C3B 1.552(2)
C2B H2B 1.0000
C3B C4B 1.520(3)
C3B C10B 1.553(2)
C3B H3B 1.0000
C4B C5B 1.521(2)
C4B H4C 0.9900
C4B H4D 0.9900
C5B C9B 1.551(2)
C5B C6B 1.554(2)
C5B H5B 1.0000
C6B C7B 1.562(2)
C6B H6B 1.0000
C7B C8B 1.530(2)
C7B H7B 1.0000
C8B O1B 1.4336(18)
C8B C9B 1.538(2)
C8B C15B 1.543(2)
C9B C10B 1.593(2)
C9B H9B 1.0000
C10B C11B 1.545(2)
C10B H10B 1.0000
C11B O2B 1.4317(19)
C11B C12B 1.543(2)
C12B C13B 1.504(3)
C12B H12C 0.9900
C12B H12D 0.9900
C13B C14B 1.287(3)
C13B H13B 0.9500
C14B H14C 0.9500
C14B H14D 0.9500
C15B C16B 1.494(3)
C15B H15C 0.9900
C15B H15D 0.9900
C16B C17B 1.305(3)
C16B H16B 0.9500
C17B H17C 0.9500
C17B H17D 0.9500
O1B H1BO 0.8400
O2B H2BO 0.8400
C1C C11C 1.531(2)
C1C C2C 1.562(2)
C1C C7C 1.571(2)
C1C H1C 1.0000
C2C C3C 1.551(2)
C2C C6C 1.558(2)
C2C H2C 1.0000
C3C C4C 1.524(2)
C3C C10C 1.552(2)
C3C H3C 1.0000
C4C C5C 1.519(2)
C4C H4E 0.9900
C4C H4F 0.9900
C5C C6C 1.552(2)
C5C C9C 1.554(2)
C5C H5C 1.0000
C6C C7C 1.563(2)
C6C H6C 1.0000
C7C C8C 1.529(2)
C7C H7C 1.0000
C8C O1C 1.4438(17)
C8C C9C 1.540(2)
C8C C15C 1.547(2)
C9C C10C 1.597(2)
C9C H9C 1.0000
C10C C11C 1.545(2)
C10C H10C 1.0000
C11C O2C 1.4370(17)
C11C C12C 1.539(2)
C12C C13C 1.488(3)
C12C H12E 0.9900
C12C H12F 0.9900
C13C C14C 1.310(3)
C13C H13C 0.9500
C14C H14E 0.9500
C14C H14F 0.9500
C15C C16C 1.496(2)
C15C H15E 0.9900
C15C H15F 0.9900
C16C C17C 1.312(3)
C16C H16C 0.9500
C17C H17E 0.9500
C17C H17F 0.9500
O1C H1CO 0.8400
O2C H2CO 0.8400
C1D C11D 1.529(2)
C1D C2D 1.563(2)
C1D C7D 1.569(2)
C1D H1D 1.0000
C2D C3D 1.553(2)
C2D C6D 1.555(2)
C2D H2D 1.0000
C3D C4D 1.518(2)
C3D C10D 1.552(2)
C3D H3D 1.0000
C4D C5D 1.520(2)
C4D H4G 0.9900
C4D H4H 0.9900
C5D C9D 1.552(2)
C5D C6D 1.556(2)
C5D H5D 1.0000
C6D C7D 1.561(2)
C6D H6D 1.0000
C7D C8D 1.530(2)
C7D H7D 1.0000
C8D O1D 1.4342(18)
C8D C9D 1.543(2)
C8D C15D 1.544(2)
C9D C10D 1.591(2)
C9D H9D 1.0000
C10D C11D 1.5408(19)
C10D H10D 1.0000
C11D O2D 1.4385(16)
C11D C12D 1.540(2)
C12D C13D 1.493(2)
C12D H12G 0.9900
C12D H12H 0.9900
C13D C14D 1.309(2)
C13D H13D 0.9500
C14D H14G 0.9500
C14D H14H 0.9500
C15D C16D 1.491(2)
C15D H15G 0.9900
C15D H15H 0.9900
C16D C17D 1.310(3)
C16D H16D 0.9500
C17D H17G 0.9500
C17D H17H 0.9500
O1D H1DH 0.8400
O2D H2DH 0.8400

loop_
_geom_hbond_atom_site_label_D
_geom_hbond_atom_site_label_H
_geom_hbond_atom_site_label_A
_geom_hbond_distance_DH
_geom_hbond_distance_HA
_geom_hbond_distance_DA
_geom_hbond_angle_DHA
O1A H1AO O2A 0.84 1.71 2.5163(15) 160
O2A H2AO O1D 0.84 1.86 2.6727(14) 161
O1B H1BO O1A 0.84 1.85 2.6198(14) 151
O2B H2BO O1B 0.84 1.73 2.5356(16) 160
O1C H1CO O2B 0.84 1.89 2.7297(15) 175
O2C H2CO O1C 0.84 1.74 2.5446(16) 161
O1D H1DH O2D 0.84 1.73 2.5318(15) 160
O2D H2DH O2C 0.84 1.87 2.6984(14) 170

loop_
_geom_torsion_atom_site_label_1
_geom_torsion_atom_site_label_2
_geom_torsion_atom_site_label_3
_geom_torsion_atom_site_label_4
_geom_torsion
C11A C1A C2A C3A 13.54(18)
C7A C1A C2A C3A -103.31(15)
C11A C1A C2A C6A 116.80(14)
C7A C1A C2A C6A -0.05(13)
C1A C2A C3A C4A 127.33(15)
C6A C2A C3A C4A 33.11(17)
C1A C2A C3A C10A 19.02(17)
C6A C2A C3A C10A -75.19(15)
C2A C3A C4A C5A -52.18(18)
C10A C3A C4A C5A 52.44(18)
C3A C4A C5A C6A 52.05(18)
C3A C4A C5A C9A -52.32(19)
C4A C5A C6A C7A -127.54(15)
C9A C5A C6A C7A -19.44(17)
C4A C5A C6A C2A -32.98(17)
C9A C5A C6A C2A 75.12(15)
C1A C2A C6A C5A -108.23(14)
C3A C2A C6A C5A -0.11(16)
C1A C2A C6A C7A 0.05(13)
C3A C2A C6A C7A 108.16(14)
C5A C6A C7A C8A -13.06(18)
C2A C6A C7A C8A -116.84(14)
C5A C6A C7A C1A 103.74(15)
C2A C6A C7A C1A -0.05(13)
C11A C1A C7A C8A -0.3(2)
C2A C1A C7A C8A 104.05(15)
C11A C1A C7A C6A -104.33(15)
C2A C1A C7A C6A 0.05(13)
C6A C7A C8A O1A 163.65(13)
C1A C7A C8A O1A 67.82(18)
C6A C7A C8A C9A 40.57(15)
C1A C7A C8A C9A -55.26(16)
C6A C7A C8A C15A -78.64(15)
C1A C7A C8A C15A -174.47(13)
O1A C8A C9A C5A -179.24(13)
C7A C8A C9A C5A -54.09(15)
C15A C8A C9A C5A 63.32(17)
O1A C8A C9A C10A -70.10(17)
C7A C8A C9A C10A 55.05(16)
C15A C8A C9A C10A 172.46(14)
C4A C5A C9A C8A 151.96(15)
C6A C5A C9A C8A 44.46(15)
C4A C5A C9A C10A 33.08(18)
C6A C5A C9A C10A -74.43(14)
C4A C3A C10A C11A -151.93(15)
C2A C3A C10A C11A -44.31(15)
C4A C3A C10A C9A -33.05(17)
C2A C3A C10A C9A 74.57(14)
C8A C9A C10A C11A -0.44(19)
C5A C9A C10A C11A 107.75(14)
C8A C9A C10A C3A -108.18(15)
C5A C9A C10A C3A 0.01(15)
C2A C1A C11A O2A -160.61(13)
C7A C1A C11A O2A -64.12(18)
C2A C1A C11A C10A -41.04(15)
C7A C1A C11A C10A 55.46(16)
C2A C1A C11A C12A 78.54(16)
C7A C1A C11A C12A 175.03(13)
C3A C10A C11A O2A 176.16(12)
C9A C10A C11A O2A 67.71(16)
C3A C10A C11A C1A 54.07(14)
C9A C10A C11A C1A -54.38(15)
C3A C10A C11A C12A -63.88(15)
C9A C10A C11A C12A -172.32(13)
O2A C11A C12A C13A 61.54(17)
C1A C11A C12A C13A -172.65(15)
C10A C11A C12A C13A -61.32(18)
C11A C12A C13A C14A 118.69(19)
O1A C8A C15A C16A -65.19(18)
C7A C8A C15A C16A 169.24(15)
C9A C8A C15A C16A 58.2(2)
C8A C15A C16A C17A -124.6(2)
C11B C1B C2B C6B 117.11(14)
C7B C1B C2B C6B -0.12(12)
C11B C1B C2B C3B 13.38(18)
C7B C1B C2B C3B -103.85(15)
C6B C2B C3B C4B 33.09(15)
C1B C2B C3B C4B 127.61(15)
C6B C2B C3B C10B -75.33(15)
C1B C2B C3B C10B 19.18(18)
C2B C3B C4B C5B -52.24(14)
C10B C3B C4B C5B 52.19(15)
C3B C4B C5B C9B -51.89(15)
C3B C4B C5B C6B 52.18(15)
C3B C2B C6B C5B 0.08(15)
C1B C2B C6B C5B -107.92(13)
C3B C2B C6B C7B 108.12(13)
C1B C2B C6B C7B 0.12(12)
C4B C5B C6B C2B -33.18(16)
C9B C5B C6B C2B 74.59(14)
C4B C5B C6B C7B -127.69(15)
C9B C5B C6B C7B -19.92(18)
C2B C6B C7B C8B -116.53(13)
C5B C6B C7B C8B -12.71(18)
C2B C6B C7B C1B -0.12(12)
C5B C6B C7B C1B 103.71(15)
C11B C1B C7B C8B -0.2(2)
C2B C1B C7B C8B 104.00(14)
C11B C1B C7B C6B -104.11(14)
C2B C1B C7B C6B 0.12(12)
C6B C7B C8B O1B 160.13(13)
C1B C7B C8B O1B 64.11(17)
C6B C7B C8B C9B 40.49(16)
C1B C7B C8B C9B -55.53(16)
C6B C7B C8B C15B -78.61(16)
C1B C7B C8B C15B -174.63(13)
O1B C8B C9B C5B -177.83(13)
C7B C8B C9B C5B -54.66(15)
C15B C8B C9B C5B 62.62(16)
O1B C8B C9B C10B -68.00(16)
C7B C8B C9B C10B 55.17(15)
C15B C8B C9B C10B 172.44(13)
C4B C5B C9B C8B 152.32(13)
C6B C5B C9B C8B 45.35(15)
C4B C5B C9B C10B 32.92(15)
C6B C5B C9B C10B -74.05(14)
C4B C3B C10B C11B -152.16(14)
C2B C3B C10B C11B -44.78(16)
C4B C3B C10B C9B -32.92(16)
C2B C3B C10B C9B 74.45(14)
C8B C9B C10B C11B -0.09(18)
C5B C9B C10B C11B 108.79(14)
C8B C9B C10B C3B -108.94(14)
C5B C9B C10B C3B -0.06(14)
C7B C1B C11B O2B -67.91(18)
C2B C1B C11B O2B -163.94(14)
C7B C1B C11B C12B 174.24(14)
C2B C1B C11B C12B 78.21(16)
C7B C1B C11B C10B 55.53(16)
C2B C1B C11B C10B -40.50(15)
C3B C10B C11B O2B 178.83(13)
C9B C10B C11B O2B 69.85(17)
C3B C10B C11B C1B 54.24(15)
C9B C10B C11B C1B -54.74(15)
C3B C10B C11B C12B -61.82(17)
C9B C10B C11B C12B -170.80(13)
O2B C11B C12B C13B 70.68(19)
C1B C11B C12B C13B -164.22(16)
C10B C11B C12B C13B -54.5(2)
C11B C12B C13B C14B -112.4(3)
O1B C8B C15B C16B -67.00(18)
C7B C8B C15B C16B 166.07(14)
C9B C8B C15B C16B 55.36(19)
C8B C15B C16B C17B -123.2(2)
C11C C1C C2C C3C 13.17(16)
C7C C1C C2C C3C -103.80(13)
C11C C1C C2C C6C 116.84(12)
C7C C1C C2C C6C -0.13(11)
C6C C2C C3C C4C 32.89(14)
C1C C2C C3C C4C 127.28(13)
C6C C2C C3C C10C -75.25(13)
C1C C2C C3C C10C 19.14(15)
C2C C3C C4C C5C -52.18(13)
C10C C3C C4C C5C 52.45(14)
C3C C4C C5C C6C 52.46(14)
C3C C4C C5C C9C -52.26(14)
C4C C5C C6C C2C -33.50(14)
C9C C5C C6C C2C 74.79(13)
C4C C5C C6C C7C -127.85(13)
C9C C5C C6C C7C -19.56(16)
C3C C2C C6C C5C 0.25(14)
C1C C2C C6C C5C -107.85(12)
C3C C2C C6C C7C 108.23(12)
C1C C2C C6C C7C 0.13(11)
C5C C6C C7C C8C -12.84(16)
C2C C6C C7C C8C -116.21(12)
C5C C6C C7C C1C 103.24(13)
C2C C6C C7C C1C -0.13(11)
C11C C1C C7C C8C -0.29(18)
C2C C1C C7C C8C 103.96(14)
C11C C1C C7C C6C -104.12(13)
C2C C1C C7C C6C 0.13(11)
C6C C7C C8C O1C 162.21(13)
C1C C7C C8C O1C 66.45(17)
C6C C7C C8C C9C 40.36(14)
C1C C7C C8C C9C -55.40(15)
C6C C7C C8C C15C -78.10(15)
C1C C7C C8C C15C -173.87(12)
O1C C8C C9C C5C -177.67(12)
C7C C8C C9C C5C -54.09(13)
C15C C8C C9C C5C 63.29(15)
O1C C8C C9C C10C -68.46(16)
C7C C8C C9C C10C 55.12(15)
C15C C8C C9C C10C 172.49(12)
C4C C5C C9C C8C 152.37(12)
C6C C5C C9C C8C 44.74(14)
C4C C5C C9C C10C 32.96(14)
C6C C5C C9C C10C -74.67(13)
C4C C3C C10C C11C -151.81(13)
C2C C3C C10C C11C -44.37(14)
C4C C3C C10C C9C -33.25(15)
C2C C3C C10C C9C 74.18(13)
C8C C9C C10C C11C 0.34(17)
C5C C9C C10C C11C 108.84(13)
C8C C9C C10C C3C -108.24(13)
C5C C9C C10C C3C 0.26(14)
C2C C1C C11C O2C -163.60(12)
C7C C1C C11C O2C -67.33(16)
C2C C1C C11C C12C 78.87(14)
C7C C1C C11C C12C 175.13(12)
C2C C1C C11C C10C -40.19(14)
C7C C1C C11C C10C 56.07(15)
C3C C10C C11C O2C 178.61(13)
C9C C10C C11C O2C 69.58(16)
C3C C10C C11C C1C 53.73(14)
C9C C10C C11C C1C -55.30(14)
C3C C10C C11C C12C -62.57(16)
C9C C10C C11C C12C -171.60(12)
O2C C11C C12C C13C 65.59(16)
C1C C11C C12C C13C -169.33(13)
C10C C11C C12C C13C -59.05(18)
C11C C12C C13C C14C 130.31(18)
O1C C8C C15C C16C -66.67(16)
C7C C8C C15C C16C 167.66(14)
C9C C8C C15C C16C 56.88(18)
C8C C15C C16C C17C -124.4(2)
C11D C1D C2D C3D 12.73(16)
C7D C1D C2D C3D -103.44(13)
C11D C1D C2D C6D 116.29(12)
C7D C1D C2D C6D 0.13(11)
C6D C2D C3D C4D 33.49(14)
C1D C2D C3D C4D 127.81(13)
C6D C2D C3D C10D -74.63(13)
C1D C2D C3D C10D 19.69(15)
C10D C3D C4D C5D 51.51(14)
C2D C3D C4D C5D -52.70(14)
C3D C4D C5D C9D -51.74(14)
C3D C4D C5D C6D 52.42(14)
C3D C2D C6D C5D -0.29(14)
C1D C2D C6D C5D -108.35(12)
C3D C2D C6D C7D 107.93(12)
C1D C2D C6D C7D -0.13(11)
C4D C5D C6D C2D -32.93(14)
C9D C5D C6D C2D 75.26(13)
C4D C5D C6D C7D -127.49(13)
C9D C5D C6D C7D -19.30(16)
C2D C6D C7D C8D -116.81(12)
C5D C6D C7D C8D -13.14(16)
C2D C6D C7D C1D 0.13(11)
C5D C6D C7D C1D 103.79(13)
C11D C1D C7D C8D -0.10(18)
C2D C1D C7D C8D 103.92(13)
C11D C1D C7D C6D -104.15(13)
C2D C1D C7D C6D -0.13(11)
C6D C7D C8D O1D 164.00(12)
C1D C7D C8D O1D 67.92(17)
C6D C7D C8D C9D 40.40(14)
C1D C7D C8D C9D -55.68(15)
C6D C7D C8D C15D -78.00(15)
C1D C7D C8D C15D -174.08(12)
O1D C8D C9D C5D -179.40(12)
C7D C8D C9D C5D -54.24(14)
C15D C8D C9D C5D 62.64(15)
O1D C8D C9D C10D -70.20(16)
C7D C8D C9D C10D 54.97(15)
C15D C8D C9D C10D 171.84(12)
C4D C5D C9D C8D 151.71(12)
C6D C5D C9D C8D 44.69(14)
C4D C5D C9D C10D 32.79(14)
C6D C5D C9D C10D -74.24(13)
C4D C3D C10D C11D -152.06(12)
C2D C3D C10D C11D -44.97(14)
C4D C3D C10D C9D -32.51(14)
C2D C3D C10D C9D 74.59(13)
C8D C9D C10D C11D 0.15(17)
C5D C9D C10D C11D 108.92(13)
C8D C9D C10D C3D -108.95(13)
C5D C9D C10D C3D -0.18(13)
C2D C1D C11D O2D -160.85(12)
C7D C1D C11D O2D -64.93(16)
C2D C1D C11D C12D 78.43(14)
C7D C1D C11D C12D 174.34(12)
C2D C1D C11D C10D -40.17(14)
C7D C1D C11D C10D 55.74(15)
C3D C10D C11D O2D 177.26(12)
C9D C10D C11D O2D 67.52(15)
C3D C10D C11D C1D 54.21(13)
C9D C10D C11D C1D -55.53(14)
C3D C10D C11D C12D -63.49(14)
C9D C10D C11D C12D -173.23(12)
O2D C11D C12D C13D 65.14(15)
C1D C11D C12D C13D -168.51(13)
C10D C11D C12D C13D -57.86(16)
C11D C12D C13D C14D 125.66(18)
O1D C8D C15D C16D -67.62(16)
C7D C8D C15D C16D 166.72(14)
C9D C8D C15D C16D 56.47(18)
C8D C15D C16D C17D -124.9(2)

loop_
_cod_related_entry_id
_cod_related_entry_database
_cod_related_entry_code
1 ChemSpider 10592947
